data_8104392
loop_
_publ_author_name
'Walitzi, E. M.'
'Saracoglu, A. I.'
'Krischner, H.'

_publ_section_title
;
 Die Kristallstruktur von Ba~2~Ni(N~3~)~6~ (H~2~O)~3~
;
_journal_name_full 'Zeitschrift fuer Kristallographie (149,1979-)'
_journal_page_first 257
_journal_page_last 261
_journal_paper_doi 10.1524/zkri.1984.166.3-4.257
_journal_volume 166
_journal_year 1984
_chemical_formula_sum 'Ba2 H6 N18 Ni O3'
_chemical_name_systematic 'Ba2 Ni (N3)6 (H2 O)3'
_space_group_IT_number 9
_symmetry_space_group_name_Hall 'C -2yc'
_symmetry_space_group_name_H-M 'C 1 c 1'
_cell_angle_alpha 90
_cell_angle_beta 110.72
_cell_angle_gamma 90
_cell_formula_units_Z 4
_cell_length_a 10.624
_cell_length_b 9.359
_cell_length_c 16.275
_cell_volume 1513.558
_citation_journal_id_ASTM ZEKRDZ
_cod_data_source_file Walitzi_ZEKRDZ_1984_1906.cif
_cod_data_source_block H6Ba2N18Ni1O3
_cod_original_formula_sum 'H6 Ba2 N18 Ni1 O3'
_cod_database_code 8104392
_cod_depositor_comments
;
 Marking attached hydrogen atoms.

 Antanas Vaitkus,
 2016-12-31
;

loop_
_symmetry_equiv_pos_as_xyz
x,y,z
x,-y,z+1/2
x+1/2,y+1/2,z
x+1/2,-y+1/2,z+1/2

loop_
_atom_site_label
_atom_site_type_symbol
_atom_site_fract_x
_atom_site_fract_y
_atom_site_fract_z
_atom_site_occupancy
_atom_site_U_iso_or_equiv
_atom_site_attached_hydrogens
Ni1 Ni+2 0.0167 0.7374 0.1282 1 0.0 0
Ba1 Ba+2 0.4637 0.5816 0.0037 1 0.0 0
Ba2 Ba+2 0.0939 0.58 0.7561 1 0.0 0
N1 N 0.841 0.855 0.075 1 0.0 0
N2 N 0.746 0.814 0.096 1 0.0 0
N3 N 0.668 0.776 0.125 1 0.0 0
N4 N 0.931 0.542 0.085 1 0.0 0
N5 N 0.83 0.574 0.019 1 0.0 0
N6 N 0.736 0.588 0.954 1 0.0 0
N7 N 0.202 0.63 0.17 1 0.0 0
N8 N 0.295 0.681 0.15 1 0.0 0
N9 N 0.392 0.726 0.138 1 0.0 0
N10 N 0.99 0.703 0.236 1 0.0 0
N11 N 0.943 0.781 0.279 1 0.0 0
N12 N 0.877 0.861 0.302 1 0.0 0
N13 N 0.138 0.931 0.161 1 0.0 0
N14 N 0.237 0.934 0.23 1 0.0 0
N15 N 0.344 0.936 0.285 1 0.0 0
N16 N 0.045 0.778 0.999 1 0.0 0
N17 N 0.109 0.713 0.963 1 0.0 0
N18 N 0.173 0.649 0.934 1 0.0 0
O1 O-2 0.277 0.622 0.367 1 0.0 2
O2 O-2 0.098 0.15 0.295 1 0.0 2
O3 O-2 0.959 0.359 0.938 1 0.0 2
